data_2218914
loop_
_publ_author_name
'Zia-ur-Rehman, Muhammad'
'Choudary, Jamil Anwar'
'Elsegood, Mark R. J.'
'Akbar, Noshin'
'Latif Siddiqui, Hamid'

_publ_section_title
;
 Methyl 4-ethoxy-2-methyl-2<i>H</i>-1,2-benzothiazine-3-carboxylate
 1,1-dioxide
;
_journal_coeditor_code BT2743
_journal_issue 8
_journal_name_full 'Acta Crystallographica Section E'
_journal_page_first o1508
_journal_paper_doi 10.1107/S1600536808021363
_journal_volume 64
_journal_year 2008
_chemical_formula_iupac 'C13 H15 N O5 S'
_chemical_formula_moiety 'C13 H15 N O5 S'
_chemical_formula_sum 'C13 H15 N O5 S'
_chemical_formula_weight 297.32
_chemical_name_systematic
;Methyl 4-ethoxy-2-methyl-2<i>H</i>-1,2-benzothiazine-3-carboxylate
 1,1-dioxide
;
_space_group_IT_number 2
_symmetry_cell_setting triclinic
_symmetry_space_group_name_Hall '-P 1'
_symmetry_space_group_name_H-M 'P -1'
_atom_sites_solution_hydrogens geom
_atom_sites_solution_primary direct
_atom_sites_solution_secondary difmap
_audit_creation_method SHELXL-97
_cell_angle_alpha 89.4783(7)
_cell_angle_beta 79.5124(8)
_cell_angle_gamma 79.3434(7)
_cell_formula_units_Z 2
_cell_length_a 7.9810(4)
_cell_length_b 8.1215(4)
_cell_length_c 10.8173(6)
_cell_measurement_reflns_used 4878
_cell_measurement_temperature 150(2)
_cell_measurement_theta_max 30.52
_cell_measurement_theta_min 2.55
_cell_volume 677.33(6)
_computing_cell_refinement 'SAINT (Bruker, 2006)'
_computing_data_collection 'APEX2 (Bruker, 2006)'
_computing_data_reduction 'SAINT (Bruker, 2006)'
_computing_molecular_graphics 'SHELXTL (Sheldrick, 2008)'
_computing_publication_material 'SHELXTL (Sheldrick, 2008) and local programs'
_computing_structure_refinement 'SHELXTL (Sheldrick, 2008)'
_computing_structure_solution 'SHELXTL (Sheldrick, 2008)'
_diffrn_ambient_temperature 150(2)
_diffrn_measured_fraction_theta_full 0.991
_diffrn_measured_fraction_theta_max 0.978
_diffrn_measurement_device_type 'Bruker APEXII CCD'
_diffrn_measurement_method '\w rotation with narrow frames'
_diffrn_radiation_monochromator graphite
_diffrn_radiation_source 'fine-focus sealed tube'
_diffrn_radiation_type MoK\a
_diffrn_radiation_wavelength 0.71073
_diffrn_reflns_av_R_equivalents 0.0139
_diffrn_reflns_av_sigmaI/netI 0.0193
_diffrn_reflns_limit_h_max 11
_diffrn_reflns_limit_h_min -11
_diffrn_reflns_limit_k_max 11
_diffrn_reflns_limit_k_min -11
_diffrn_reflns_limit_l_max 15
_diffrn_reflns_limit_l_min -15
_diffrn_reflns_number 8153
_diffrn_reflns_theta_full 29.00
_diffrn_reflns_theta_max 30.55
_diffrn_reflns_theta_min 2.55
_diffrn_standards_decay_% 0
_diffrn_standards_number 0
_exptl_absorpt_coefficient_mu 0.258
_exptl_absorpt_correction_T_max 0.975
_exptl_absorpt_correction_T_min 0.867
_exptl_absorpt_correction_type multi-scan
_exptl_absorpt_process_details '(SADABS; Sheldrick, 2007)'
_exptl_crystal_colour colourless
_exptl_crystal_density_diffrn 1.458
_exptl_crystal_density_method 'not measured'
_exptl_crystal_description block
_exptl_crystal_F_000 312
_exptl_crystal_size_max 0.57
_exptl_crystal_size_mid 0.17
_exptl_crystal_size_min 0.10
_refine_diff_density_max 0.474
_refine_diff_density_min -0.343
_refine_ls_extinction_method none
_refine_ls_goodness_of_fit_ref 1.066
_refine_ls_hydrogen_treatment constr
_refine_ls_matrix_type full
_refine_ls_number_parameters 184
_refine_ls_number_reflns 4069
_refine_ls_number_restraints 0
_refine_ls_restrained_S_all 1.066
_refine_ls_R_factor_all 0.0360
_refine_ls_R_factor_gt 0.0328
_refine_ls_shift/su_max 0.000
_refine_ls_shift/su_mean 0.000
_refine_ls_structure_factor_coef Fsqd
_refine_ls_weighting_details 'calc w=1/[\s^2^(Fo^2^)+(0.0555P)^2^+0.1549P] where P=(Fo^2^+2Fc^2^)/3'
_refine_ls_weighting_scheme calc
_refine_ls_wR_factor_gt 0.0928
_refine_ls_wR_factor_ref 0.0960
_reflns_number_gt 3678
_reflns_number_total 4069
_reflns_threshold_expression I>2\s(I)
_cod_data_source_file bt2743.cif
_cod_data_source_block I
_cod_database_code 2218914
_cod_database_fobs_code 2218914

loop_
_symmetry_equiv_pos_as_xyz
'x, y, z'
'-x, -y, -z'

loop_
_atom_site_type_symbol
_atom_site_label
_atom_site_fract_x
_atom_site_fract_y
_atom_site_fract_z
_atom_site_U_iso_or_equiv
_atom_site_adp_type
_atom_site_calc_flag
_atom_site_refinement_flags
_atom_site_occupancy
N N1 0.37350(11) 0.28852(10) 0.19858(8) 0.01854(16) Uani d . 1
C C11 0.32384(14) 0.38127(14) 0.08880(10) 0.0245(2) Uani d . 1
H H11A 0.4141 0.3475 0.0145 0.037 Uiso calc R 1
H H11B 0.3107 0.5019 0.1052 0.037 Uiso calc R 1
H H11C 0.2137 0.3560 0.0738 0.037 Uiso calc R 1
S S1 0.24645(3) 0.32872(3) 0.33583(2) 0.02022(8) Uani d . 1
O O1 0.34949(12) 0.28319(11) 0.43054(8) 0.02893(18) Uani d . 1
O O2 0.15077(12) 0.49632(10) 0.33569(9) 0.0320(2) Uani d . 1
C C1 0.10979(13) 0.18357(12) 0.33574(9) 0.01836(18) Uani d . 1
C C2 -0.06595(13) 0.22200(14) 0.38733(10) 0.0230(2) Uani d . 1
H H2 -0.1177 0.3311 0.4207 0.028 Uiso calc R 1
C C3 -0.16426(14) 0.09717(16) 0.38904(10) 0.0268(2) Uani d . 1
H H3 -0.2851 0.1213 0.4223 0.032 Uiso calc R 1
C C4 -0.08623(15) -0.06293(15) 0.34218(10) 0.0259(2) Uani d . 1
H H4 -0.1538 -0.1483 0.3463 0.031 Uiso calc R 1
C C5 0.08906(14) -0.09988(13) 0.28949(10) 0.02141(19) Uani d . 1
H H5 0.1406 -0.2099 0.2580 0.026 Uiso calc R 1
C C6 0.18987(12) 0.02506(12) 0.28280(9) 0.01735(17) Uani d . 1
C C7 0.37251(12) -0.00786(12) 0.21908(9) 0.01697(17) Uani d . 1
O O3 0.45163(10) -0.17111(9) 0.19875(7) 0.02058(15) Uani d . 1
C C12 0.49827(15) -0.25298(13) 0.31109(10) 0.0239(2) Uani d . 1
H H12A 0.3954 -0.2867 0.3633 0.029 Uiso calc R 1
H H12B 0.5423 -0.1753 0.3617 0.029 Uiso calc R 1
C C13 0.63614(18) -0.40461(15) 0.27026(14) 0.0356(3) Uani d . 1
H H13A 0.5911 -0.4810 0.2207 0.053 Uiso calc R 1
H H13B 0.6698 -0.4619 0.3446 0.053 Uiso calc R 1
H H13C 0.7375 -0.3699 0.2189 0.053 Uiso calc R 1
C C8 0.45807(12) 0.11773(12) 0.17707(9) 0.01727(17) Uani d . 1
C C9 0.64295(13) 0.08859(13) 0.11182(9) 0.01947(18) Uani d . 1
O O4 0.72988(11) -0.04393(11) 0.07302(9) 0.0333(2) Uani d . 1
O O5 0.70186(10) 0.23360(10) 0.10291(8) 0.02397(16) Uani d . 1
C C10 0.88320(14) 0.21929(15) 0.04958(11) 0.0264(2) Uani d . 1
H H10A 0.9526 0.1425 0.0994 0.040 Uiso calc R 1
H H10B 0.9156 0.3299 0.0503 0.040 Uiso calc R 1
H H10C 0.9047 0.1758 -0.0372 0.040 Uiso calc R 1

loop_
_atom_site_aniso_label
_atom_site_aniso_U_11
_atom_site_aniso_U_22
_atom_site_aniso_U_33
_atom_site_aniso_U_12
_atom_site_aniso_U_13
_atom_site_aniso_U_23
N1 0.0194(4) 0.0142(3) 0.0198(4) -0.0011(3) 0.0003(3) 0.0009(3)
C11 0.0246(5) 0.0219(5) 0.0254(5) -0.0017(4) -0.0033(4) 0.0062(4)
S1 0.02258(13) 0.01530(12) 0.02126(13) -0.00367(9) 0.00029(9) -0.00292(8)
O1 0.0339(4) 0.0336(4) 0.0221(4) -0.0119(3) -0.0065(3) -0.0039(3)
O2 0.0330(4) 0.0152(4) 0.0405(5) -0.0009(3) 0.0084(4) -0.0039(3)
C1 0.0194(4) 0.0180(4) 0.0173(4) -0.0033(3) -0.0025(3) 0.0017(3)
C2 0.0203(4) 0.0257(5) 0.0204(4) -0.0009(4) -0.0006(4) 0.0008(4)
C3 0.0194(4) 0.0379(6) 0.0230(5) -0.0080(4) -0.0015(4) 0.0020(4)
C4 0.0243(5) 0.0325(5) 0.0246(5) -0.0137(4) -0.0058(4) 0.0048(4)
C5 0.0241(5) 0.0204(4) 0.0219(4) -0.0074(4) -0.0067(4) 0.0027(4)
C6 0.0184(4) 0.0171(4) 0.0169(4) -0.0035(3) -0.0039(3) 0.0019(3)
C7 0.0189(4) 0.0143(4) 0.0175(4) -0.0017(3) -0.0041(3) -0.0008(3)
O3 0.0266(4) 0.0134(3) 0.0204(3) -0.0003(3) -0.0040(3) -0.0010(2)
C12 0.0284(5) 0.0179(4) 0.0251(5) 0.0011(4) -0.0094(4) 0.0004(4)
C13 0.0396(7) 0.0210(5) 0.0446(7) 0.0095(5) -0.0183(6) -0.0072(5)
C8 0.0171(4) 0.0153(4) 0.0185(4) -0.0014(3) -0.0023(3) -0.0010(3)
C9 0.0186(4) 0.0202(4) 0.0190(4) -0.0033(3) -0.0022(3) -0.0012(3)
O4 0.0237(4) 0.0231(4) 0.0472(5) -0.0014(3) 0.0062(4) -0.0086(4)
O5 0.0175(3) 0.0207(3) 0.0323(4) -0.0045(3) 0.0003(3) -0.0009(3)
C10 0.0176(4) 0.0304(5) 0.0299(5) -0.0059(4) 0.0002(4) 0.0026(4)

loop_
_atom_type_symbol
_atom_type_description
_atom_type_scat_dispersion_real
_atom_type_scat_dispersion_imag
_atom_type_scat_source
C C 0.0033 0.0016 'International Tables Vol C Tables 4.2.6.8 and 6.1.1.4'
H H 0.0000 0.0000 'International Tables Vol C Tables 4.2.6.8 and 6.1.1.4'
N N 0.0061 0.0033 'International Tables Vol C Tables 4.2.6.8 and 6.1.1.4'
O O 0.0106 0.0060 'International Tables Vol C Tables 4.2.6.8 and 6.1.1.4'
S S 0.1246 0.1234 'International Tables Vol C Tables 4.2.6.8 and 6.1.1.4'

loop_
_geom_angle_atom_site_label_1
_geom_angle_atom_site_label_2
_geom_angle_atom_site_label_3
_geom_angle
C8 N1 C11 116.99(8)
C8 N1 S1 114.71(6)
C11 N1 S1 118.75(7)
N1 C11 H11A 109.5
N1 C11 H11B 109.5
H11A C11 H11B 109.5
N1 C11 H11C 109.5
H11A C11 H11C 109.5
H11B C11 H11C 109.5
O1 S1 O2 119.30(6)
O1 S1 N1 107.81(5)
O2 S1 N1 108.08(5)
O1 S1 C1 108.19(5)
O2 S1 C1 110.56(5)
N1 S1 C1 101.38(5)
C2 C1 C6 122.35(9)
C2 C1 S1 122.00(8)
C6 C1 S1 115.63(7)
C3 C2 C1 118.52(10)
C3 C2 H2 120.7
C1 C2 H2 120.7
C2 C3 C4 120.16(10)
C2 C3 H3 119.9
C4 C3 H3 119.9
C5 C4 C3 120.97(10)
C5 C4 H4 119.5
C3 C4 H4 119.5
C4 C5 C6 120.01(10)
C4 C5 H5 120.0
C6 C5 H5 120.0
C5 C6 C1 117.87(9)
C5 C6 C7 120.92(9)
C1 C6 C7 121.18(9)
C8 C7 O3 120.74(9)
C8 C7 C6 122.18(9)
O3 C7 C6 117.02(8)
C7 O3 C12 113.59(7)
O3 C12 C13 107.98(9)
O3 C12 H12A 110.1
C13 C12 H12A 110.1
O3 C12 H12B 110.1
C13 C12 H12B 110.1
H12A C12 H12B 108.4
C12 C13 H13A 109.5
C12 C13 H13B 109.5
H13A C13 H13B 109.5
C12 C13 H13C 109.5
H13A C13 H13C 109.5
H13B C13 H13C 109.5
C7 C8 N1 120.24(9)
C7 C8 C9 123.51(9)
N1 C8 C9 116.22(8)
O4 C9 O5 123.71(9)
O4 C9 C8 126.14(9)
O5 C9 C8 110.15(8)
C9 O5 C10 115.19(8)
O5 C10 H10A 109.5
O5 C10 H10B 109.5
H10A C10 H10B 109.5
O5 C10 H10C 109.5
H10A C10 H10C 109.5
H10B C10 H10C 109.5

loop_
_geom_bond_atom_site_label_1
_geom_bond_atom_site_label_2
_geom_bond_distance
N1 C8 1.4270(12)
N1 C11 1.4762(13)
N1 S1 1.6363(9)
C11 H11A 0.9800
C11 H11B 0.9800
C11 H11C 0.9800
S1 O1 1.4318(9)
S1 O2 1.4324(8)
S1 C1 1.7479(10)
C1 C2 1.3901(14)
C1 C6 1.4035(13)
C2 C3 1.3900(16)
C2 H2 0.9500
C3 C4 1.3904(17)
C3 H3 0.9500
C4 C5 1.3891(15)
C4 H4 0.9500
C5 C6 1.4006(14)
C5 H5 0.9500
C6 C7 1.4713(13)
C7 C8 1.3599(13)
C7 O3 1.3602(11)
O3 C12 1.4546(12)
C12 C13 1.5014(15)
C12 H12A 0.9900
C12 H12B 0.9900
C13 H13A 0.9800
C13 H13B 0.9800
C13 H13C 0.9800
C8 C9 1.4920(13)
C9 O4 1.2008(13)
C9 O5 1.3429(12)
O5 C10 1.4409(12)
C10 H10A 0.9800
C10 H10B 0.9800
C10 H10C 0.9800

loop_
_geom_hbond_atom_site_label_D
_geom_hbond_atom_site_label_H
_geom_hbond_atom_site_label_A
_geom_hbond_site_symmetry_A
_geom_hbond_distance_DH
_geom_hbond_distance_HA
_geom_hbond_distance_DA
_geom_hbond_angle_DHA
C5 H5 O2 1_545 0.95 2.51 3.2726(13) 137
C13 H13A O5 1_545 0.98 2.58 3.3715(15) 138

loop_
_geom_torsion_atom_site_label_1
_geom_torsion_atom_site_label_2
_geom_torsion_atom_site_label_3
_geom_torsion_atom_site_label_4
_geom_torsion
C8 N1 S1 O1 58.91(8)
C11 N1 S1 O1 -155.79(8)
C8 N1 S1 O2 -170.89(7)
C11 N1 S1 O2 -25.58(9)
C8 N1 S1 C1 -54.62(8)
C11 N1 S1 C1 90.69(8)
O1 S1 C1 C2 104.51(9)
O2 S1 C1 C2 -27.82(10)
N1 S1 C1 C2 -142.26(9)
O1 S1 C1 C6 -74.15(9)
O2 S1 C1 C6 153.53(8)
N1 S1 C1 C6 39.09(8)
C6 C1 C2 C3 1.63(15)
S1 C1 C2 C3 -176.93(8)
C1 C2 C3 C4 1.25(16)
C2 C3 C4 C5 -2.02(17)
C3 C4 C5 C6 -0.10(16)
C4 C5 C6 C1 2.85(15)
C4 C5 C6 C7 -175.45(9)
C2 C1 C6 C5 -3.67(15)
S1 C1 C6 C5 174.98(7)
C2 C1 C6 C7 174.62(9)
S1 C1 C6 C7 -6.73(12)
C5 C6 C7 C8 159.51(10)
C1 C6 C7 C8 -18.73(14)
C5 C6 C7 O3 -17.78(13)
C1 C6 C7 O3 163.98(9)
C8 C7 O3 C12 106.82(11)
C6 C7 O3 C12 -75.85(11)
C7 O3 C12 C13 -159.92(9)
O3 C7 C8 N1 179.78(8)
C6 C7 C8 N1 2.59(14)
O3 C7 C8 C9 -2.63(15)
C6 C7 C8 C9 -179.82(9)
C11 N1 C8 C7 -107.70(11)
S1 N1 C8 C7 38.24(12)
C11 N1 C8 C9 74.55(11)
S1 N1 C8 C9 -139.52(8)
C7 C8 C9 O4 11.14(17)
N1 C8 C9 O4 -171.18(10)
C7 C8 C9 O5 -168.23(9)
N1 C8 C9 O5 9.45(12)
O4 C9 O5 C10 -3.71(15)
C8 C9 O5 C10 175.68(8)

loop_
_cod_related_entry_id
_cod_related_entry_database
_cod_related_entry_code
1 ChemSpider 24740405
